data_4307954
loop_
_publ_author_name
'F. Albert Cotton'
'Zhong Li'
'Carlos A. Murillo'
'Xiaoping Wang'
'Rongmin Yu'
'Qinliang Zhao'

_publ_section_title
;
Crystal-to-Crystal Oxidative Deprotonation of a Di(\m-hydroxo) to a
Di(\m-oxo) Dimer of Dimolybdenum Units
;
_journal_name_full 'Inorganic Chemistry'
_journal_page_first 3245
_journal_page_last 3250
_journal_paper_doi 10.1021/ic062443v
_journal_volume 46
_journal_year 2007
_chemical_formula_moiety C90H91Mo4N12O14,BF4
_chemical_formula_sum 'C90 H91 B F4 Mo4 N12 O14'
_chemical_formula_weight 2035.32
_chemical_name_common '[Mo2(DAniF)3]2(OH)(O),BF4'
_chemical_name_systematic
; 
 ? 
;
_space_group_IT_number 15
_symmetry_cell_setting monoclinic
_symmetry_space_group_name_Hall '-C 2yc'
_symmetry_space_group_name_H-M 'C 1 2/c 1'
_atom_sites_solution_hydrogens geom
_atom_sites_solution_primary direct
_atom_sites_solution_secondary difmap
_audit_creation_method SHELXL-97
_cell_angle_alpha 90.00
_cell_angle_beta 109.503(2)
_cell_angle_gamma 90.00
_cell_formula_units_Z 4
_cell_length_a 24.683(3)
_cell_length_b 14.1381(18)
_cell_length_c 26.693(3)
_cell_measurement_reflns_used 9152
_cell_measurement_temperature 213(2)
_cell_measurement_theta_max 27.790
_cell_measurement_theta_min 2.531
_cell_volume 8780.6(18)
_computing_cell_refinement SAINT
_computing_data_collection SMART
_computing_data_reduction SAINT
_computing_molecular_graphics XP
_computing_publication_material XCIF
_computing_structure_refinement 'SHELXL-97 (Sheldrick, 1997)'
_computing_structure_solution 'SHELXS-97 (Sheldrick, 1990)'
_diffrn_ambient_temperature 213(2)
_diffrn_measured_fraction_theta_full 0.976
_diffrn_measured_fraction_theta_max 0.976
_diffrn_measurement_device_type 'BRUKER SMART 1000'
_diffrn_measurement_method \w-scan
_diffrn_radiation_monochromator graphite
_diffrn_radiation_source 'fine-focus sealed tube'
_diffrn_radiation_type MoK\a
_diffrn_radiation_wavelength 0.71073
_diffrn_reflns_av_R_equivalents 0.0359
_diffrn_reflns_av_sigmaI/netI 0.0466
_diffrn_reflns_limit_h_max 32
_diffrn_reflns_limit_h_min -30
_diffrn_reflns_limit_k_max 14
_diffrn_reflns_limit_k_min -18
_diffrn_reflns_limit_l_max 34
_diffrn_reflns_limit_l_min -32
_diffrn_reflns_number 28603
_diffrn_reflns_theta_full 27.83
_diffrn_reflns_theta_max 27.83
_diffrn_reflns_theta_min 1.95
_diffrn_standards_number 0
_exptl_absorpt_coefficient_mu 0.638
_exptl_absorpt_correction_T_max 0.9217
_exptl_absorpt_correction_T_min 0.8620
_exptl_absorpt_correction_type multi-scan
_exptl_absorpt_process_details SADABS
_exptl_crystal_colour black
_exptl_crystal_density_diffrn 1.540
_exptl_crystal_density_method 'not measured'
_exptl_crystal_description block
_exptl_crystal_F_000 4144
_exptl_crystal_size_max 0.24
_exptl_crystal_size_mid 0.14
_exptl_crystal_size_min 0.13
_refine_diff_density_max 0.925
_refine_diff_density_min -0.913
_refine_diff_density_rms 0.102
_refine_ls_extinction_method none
_refine_ls_goodness_of_fit_ref 1.023
_refine_ls_hydrogen_treatment noref
_refine_ls_matrix_type full
_refine_ls_number_parameters 488
_refine_ls_number_reflns 10191
_refine_ls_number_restraints 6
_refine_ls_restrained_S_all 1.028
_refine_ls_R_factor_all 0.0694
_refine_ls_R_factor_gt 0.0432
_refine_ls_shift/su_max 0.002
_refine_ls_shift/su_mean 0.000
_refine_ls_structure_factor_coef Fsqd
_refine_ls_weighting_details 'calc w=1/[\s^2^(Fo^2^)+(0.0540P)^2^+19.5515P] where P=(Fo^2^+2Fc^2^)/3'
_refine_ls_weighting_scheme calc
_refine_ls_wR_factor_gt 0.1000
_refine_ls_wR_factor_ref 0.1161
_reflns_number_gt 7415
_reflns_number_total 10191
_reflns_threshold_expression >2sigma(I)
_cod_data_source_file ic062443vsi20070207_040322_10.cif
_cod_data_source_block xl3
_cod_original_cell_volume 8780.6(19)
_cod_database_code 4307954

loop_
_symmetry_equiv_pos_as_xyz
'x, y, z'
'-x, y, -z+1/2'
'x+1/2, y+1/2, z'
'-x+1/2, y+1/2, -z+1/2'
'-x, -y, -z'
'x, -y, z-1/2'
'-x+1/2, -y+1/2, -z'
'x+1/2, -y+1/2, z-1/2'

loop_
_atom_site_label
_atom_site_type_symbol
_atom_site_fract_x
_atom_site_fract_y
_atom_site_fract_z
_atom_site_U_iso_or_equiv
_atom_site_adp_type
_atom_site_occupancy
_atom_site_symmetry_multiplicity
_atom_site_calc_flag
_atom_site_refinement_flags
_atom_site_disorder_assembly
_atom_site_disorder_group
Mo1 Mo -0.018828(12) 0.71308(2) -0.187715(11) 0.02310(8) Uani 1 1 d . . .
Mo2 Mo -0.033965(12) 0.86292(2) -0.192896(11) 0.02318(9) Uani 1 1 d . . .
N1 N -0.10735(12) 0.6844(2) -0.23372(11) 0.0260(6) Uani 1 1 d . . .
N2 N -0.11660(12) 0.8434(2) -0.25296(11) 0.0272(6) Uani 1 1 d . . .
N3 N -0.05203(12) 0.6980(2) -0.12274(12) 0.0287(7) Uani 1 1 d . . .
N4 N -0.07578(12) 0.8553(2) -0.13575(11) 0.0291(7) Uani 1 1 d . . .
N5 N 0.06592(12) 0.7304(2) -0.13202(11) 0.0276(6) Uani 1 1 d . . .
N6 N 0.04524(12) 0.8893(2) -0.13021(11) 0.0277(6) Uani 1 1 d . . .
O1 O 0.0000 0.9087(2) -0.2500 0.0243(7) Uani 1 2 d S . .
H01 H 0.0000 0.9752 -0.2500 0.029 Uiso 1 2 calc SR . .
O01 O -0.19994(16) 0.3263(2) -0.22781(15) 0.0711(11) Uani 1 1 d . . .
O2 O 0.0000 0.6830(2) -0.2500 0.0259(7) Uani 1 2 d S . .
O02 O -0.23884(15) 1.1296(2) -0.38852(13) 0.0622(9) Uani 1 1 d . . .
O3 O -0.07636(14) 0.3414(2) -0.04238(13) 0.0547(8) Uani 1 1 d . . .
O4 O -0.22232(13) 1.1373(2) -0.10889(13) 0.0528(8) Uani 1 1 d . . .
O5 O 0.21635(11) 0.42518(19) -0.06362(11) 0.0404(6) Uani 1 1 d . . .
O6 O 0.10717(14) 1.2220(2) -0.01190(12) 0.0494(8) Uani 1 1 d . . .
C10 C -0.13872(15) 0.7569(3) -0.25893(14) 0.0297(8) Uani 1 1 d . . .
H10A H -0.1768 0.7470 -0.2811 0.036 Uiso 1 1 calc R . .
C11 C -0.13238(9) 0.59368(13) -0.23378(10) 0.0301(8) Uani 1 1 d G . .
C12 C -0.18959(9) 0.58151(15) -0.23789(10) 0.0360(9) Uani 1 1 d G . .
H12A H -0.2139 0.6343 -0.2423 0.043 Uiso 1 1 calc R . .
C13 C -0.21087(8) 0.49124(19) -0.23544(11) 0.0457(10) Uani 1 1 d G . .
H13A H -0.2496 0.4830 -0.2382 0.055 Uiso 1 1 calc R . .
C14 C -0.17495(11) 0.41314(14) -0.22888(11) 0.0471(11) Uani 1 1 d G . .
C15 C -0.11775(11) 0.42532(14) -0.22477(11) 0.0437(10) Uani 1 1 d G . .
H15A H -0.0935 0.3725 -0.2203 0.052 Uiso 1 1 calc R . .
C16 C -0.09646(8) 0.51559(17) -0.22722(11) 0.0344(8) Uani 1 1 d G . .
H16A H -0.0578 0.5238 -0.2244 0.041 Uiso 1 1 calc R . .
C17 C -0.1635(3) 0.2564(4) -0.1985(2) 0.0817(19) Uani 1 1 d . . .
H17A H -0.1850 0.1983 -0.2003 0.123 Uiso 1 1 calc R . .
H17B H -0.1472 0.2765 -0.1618 0.123 Uiso 1 1 calc R . .
H17C H -0.1329 0.2454 -0.2130 0.123 Uiso 1 1 calc R . .
C21 C -0.14781(10) 0.91666(15) -0.28799(8) 0.0299(8) Uani 1 1 d G . .
C22 C -0.18627(11) 0.89636(14) -0.33824(9) 0.0372(9) Uani 1 1 d G . .
H22A H -0.1924 0.8333 -0.3500 0.045 Uiso 1 1 calc R . .
C23 C -0.21562(10) 0.96925(19) -0.37110(8) 0.0439(10) Uani 1 1 d G . .
H23A H -0.2416 0.9555 -0.4051 0.053 Uiso 1 1 calc R . .
C24 C -0.20652(11) 1.06244(16) -0.35372(10) 0.0457(11) Uani 1 1 d G . .
C25 C -0.16806(12) 1.08274(13) -0.30348(10) 0.0454(10) Uani 1 1 d G . .
H25A H -0.1619 1.1458 -0.2917 0.054 Uiso 1 1 calc R . .
C26 C -0.13871(10) 1.00985(17) -0.27061(8) 0.0399(9) Uani 1 1 d G . .
H26A H -0.1127 1.0236 -0.2366 0.048 Uiso 1 1 calc R . .
C27 C -0.2293(3) 1.2255(4) -0.3726(3) 0.083(2) Uani 1 1 d . . .
H27A H -0.2545 1.2656 -0.4001 0.125 Uiso 1 1 calc R . .
H27B H -0.1896 1.2420 -0.3671 0.125 Uiso 1 1 calc R . .
H27C H -0.2374 1.2345 -0.3398 0.125 Uiso 1 1 calc R . .
C30 C -0.07829(16) 0.7731(3) -0.11269(14) 0.0315(8) Uani 1 1 d . . .
H30A H -0.0990 0.7684 -0.0890 0.038 Uiso 1 1 calc R . .
C31 C -0.05864(10) 0.60804(13) -0.10090(10) 0.0296(8) Uani 1 1 d G . .
C32 C -0.11074(8) 0.57830(16) -0.09698(11) 0.0376(9) Uani 1 1 d G . .
H32A H -0.1429 0.6186 -0.1078 0.045 Uiso 1 1 calc R . .
C33 C -0.11537(8) 0.48896(18) -0.07705(11) 0.0445(10) Uani 1 1 d G . .
H33A H -0.1506 0.4688 -0.0744 0.053 Uiso 1 1 calc R . .
C34 C -0.06789(11) 0.42935(14) -0.06105(11) 0.0390(9) Uani 1 1 d G . .
C35 C -0.01578(9) 0.45909(16) -0.06497(12) 0.0456(11) Uani 1 1 d G . .
H35A H 0.0163 0.4188 -0.0542 0.055 Uiso 1 1 calc R . .
C36 C -0.01115(8) 0.54843(17) -0.08490(11) 0.0407(10) Uani 1 1 d G . .
H36A H 0.0241 0.5685 -0.0876 0.049 Uiso 1 1 calc R . .
C37 C -0.0283(2) 0.2801(3) -0.0254(2) 0.0625(14) Uani 1 1 d . . .
H37A H -0.0397 0.2206 -0.0136 0.094 Uiso 1 1 calc R . .
H37B H 0.0018 0.3091 0.0038 0.094 Uiso 1 1 calc R . .
H37C H -0.0142 0.2684 -0.0546 0.094 Uiso 1 1 calc R . .
C41 C -0.11204(9) 0.93078(14) -0.12989(10) 0.0286(8) Uani 1 1 d G . .
C42 C -0.17060(9) 0.91424(14) -0.14255(10) 0.0382(9) Uani 1 1 d G . .
H42A H -0.1861 0.8551 -0.1560 0.046 Uiso 1 1 calc R . .
C43 C -0.20625(7) 0.98522(18) -0.13533(11) 0.0408(10) Uani 1 1 d G . .
H43A H -0.2459 0.9740 -0.1439 0.049 Uiso 1 1 calc R . .
C44 C -0.18335(9) 1.07274(15) -0.11544(11) 0.0379(9) Uani 1 1 d G . .
C45 C -0.12479(10) 1.08928(13) -0.10278(10) 0.0385(9) Uani 1 1 d G . .
H45A H -0.1093 1.1485 -0.0893 0.046 Uiso 1 1 calc R . .
C46 C -0.08913(7) 1.01831(16) -0.11000(10) 0.0349(9) Uani 1 1 d G . .
H46A H -0.0495 1.0295 -0.1014 0.042 Uiso 1 1 calc R . .
C47 C -0.2007(2) 1.2101(4) -0.0716(2) 0.0687(16) Uani 1 1 d . . .
H47A H -0.2321 1.2505 -0.0706 0.103 Uiso 1 1 calc R . .
H47B H -0.1730 1.2472 -0.0818 0.103 Uiso 1 1 calc R . .
H47C H -0.1821 1.1828 -0.0367 0.103 Uiso 1 1 calc R . .
C50 C 0.07985(15) 0.8159(3) -0.11229(14) 0.0289(8) Uani 1 1 d . . .
H50A H 0.1151 0.8252 -0.0849 0.035 Uiso 1 1 calc R . .
C51 C 0.10523(9) 0.65368(14) -0.11139(8) 0.0291(8) Uani 1 1 d G . .
C52 C 0.14162(10) 0.64988(15) -0.05890(8) 0.0354(9) Uani 1 1 d G . .
H52A H 0.1411 0.6988 -0.0352 0.042 Uiso 1 1 calc R . .
C53 C 0.17884(10) 0.57381(17) -0.04145(7) 0.0387(9) Uani 1 1 d G . .
H53A H 0.2034 0.5712 -0.0060 0.046 Uiso 1 1 calc R . .
C54 C 0.17968(9) 0.50153(14) -0.07649(9) 0.0320(8) Uani 1 1 d G . .
C55 C 0.14330(10) 0.50533(14) -0.12898(8) 0.0353(9) Uani 1 1 d G . .
H55A H 0.1439 0.4565 -0.1527 0.042 Uiso 1 1 calc R . .
C56 C 0.10607(9) 0.58140(17) -0.14643(7) 0.0315(8) Uani 1 1 d G . .
H56A H 0.0815 0.5840 -0.1819 0.038 Uiso 1 1 calc R . .
C57 C 0.2611(2) 0.4262(4) -0.0143(2) 0.0638(14) Uani 1 1 d . . .
H57A H 0.2835 0.3687 -0.0104 0.096 Uiso 1 1 calc R . .
H57B H 0.2449 0.4302 0.0142 0.096 Uiso 1 1 calc R . .
H57C H 0.2856 0.4805 -0.0127 0.096 Uiso 1 1 calc R . .
C61 C 0.06120(11) 0.97616(13) -0.10080(8) 0.0268(7) Uani 1 1 d G . .
C62 C 0.06649(12) 1.05922(17) -0.12665(7) 0.0398(9) Uani 1 1 d G . .
H62A H 0.0599 1.0587 -0.1634 0.048 Uiso 1 1 calc R . .
C63 C 0.08145(12) 1.14302(13) -0.09813(9) 0.0425(10) Uani 1 1 d G . .
H63A H 0.0850 1.1992 -0.1156 0.051 Uiso 1 1 calc R . .
C64 C 0.09113(12) 1.14377(14) -0.04376(9) 0.0359(9) Uani 1 1 d G . .
C65 C 0.08584(12) 1.06072(17) -0.01791(7) 0.0434(10) Uani 1 1 d G . .
H65A H 0.0924 1.0612 0.0189 0.052 Uiso 1 1 calc R . .
C66 C 0.07088(12) 0.97692(14) -0.04643(8) 0.0397(9) Uani 1 1 d G . .
H66A H 0.0673 0.9208 -0.0289 0.048 Uiso 1 1 calc R . .
C67 C 0.1247(3) 1.3025(3) -0.0339(2) 0.0679(16) Uani 1 1 d . . .
H67A H 0.1347 1.3530 -0.0078 0.102 Uiso 1 1 calc R . .
H67B H 0.0936 1.3231 -0.0651 0.102 Uiso 1 1 calc R . .
H67C H 0.1580 1.2867 -0.0439 0.102 Uiso 1 1 calc R . .
B1 B 0.0000 -0.2011(5) 0.2500 0.098(4) Uiso 1 2 d SD . .
F3 F 0.0289(4) -0.2148(7) 0.2127(4) 0.144(4) Uiso 0.50 1 d PD . 1
F4 F 0.0310(5) -0.2548(7) 0.2913(4) 0.133(4) Uiso 0.50 1 d PD . 1
F2 F 0.0535(2) -0.2358(5) 0.2804(3) 0.0712(18) Uiso 0.50 1 d PD . 2
F1 F 0.0107(2) -0.1057(3) 0.2465(3) 0.0537(14) Uiso 0.50 1 d PD . 2

loop_
_atom_site_aniso_label
_atom_site_aniso_U_11
_atom_site_aniso_U_22
_atom_site_aniso_U_33
_atom_site_aniso_U_23
_atom_site_aniso_U_13
_atom_site_aniso_U_12
Mo1 0.02401(15) 0.02301(16) 0.02263(15) 0.00161(12) 0.00825(12) 0.00097(11)
Mo2 0.02463(15) 0.02311(16) 0.02241(15) 0.00126(12) 0.00866(12) 0.00087(11)
N1 0.0265(15) 0.0263(16) 0.0251(15) -0.0006(12) 0.0084(12) -0.0032(12)
N2 0.0276(15) 0.0261(17) 0.0278(15) 0.0039(12) 0.0089(12) 0.0018(12)
N3 0.0310(16) 0.0309(18) 0.0270(15) 0.0060(12) 0.0136(13) 0.0032(12)
N4 0.0320(16) 0.0299(17) 0.0262(15) 0.0029(13) 0.0109(13) 0.0023(13)
N5 0.0246(15) 0.0295(18) 0.0263(15) 0.0006(12) 0.0053(12) 0.0031(12)
N6 0.0287(15) 0.0282(17) 0.0266(15) -0.0020(12) 0.0099(13) -0.0002(12)
O1 0.0296(17) 0.0211(17) 0.0243(17) 0.000 0.0120(14) 0.000
O01 0.076(2) 0.043(2) 0.087(3) 0.0121(19) 0.018(2) -0.0261(18)
O2 0.0246(17) 0.0269(18) 0.0263(18) 0.000 0.0087(14) 0.000
O02 0.076(2) 0.053(2) 0.057(2) 0.0276(16) 0.0215(18) 0.0317(17)
O3 0.060(2) 0.0389(18) 0.065(2) 0.0180(15) 0.0200(17) -0.0068(15)
O4 0.0446(17) 0.050(2) 0.066(2) -0.0109(16) 0.0217(16) 0.0097(14)
O5 0.0388(15) 0.0384(16) 0.0409(16) 0.0045(12) 0.0092(12) 0.0107(12)
O6 0.069(2) 0.0334(17) 0.0490(18) -0.0149(13) 0.0242(16) -0.0137(14)
C10 0.0267(18) 0.034(2) 0.0284(19) 0.0022(15) 0.0095(15) -0.0010(15)
C11 0.0344(19) 0.031(2) 0.0254(18) 0.0023(15) 0.0099(15) -0.0060(15)
C12 0.0297(19) 0.041(2) 0.038(2) 0.0033(17) 0.0112(17) -0.0010(16)
C13 0.038(2) 0.051(3) 0.046(3) 0.004(2) 0.0112(19) -0.013(2)
C14 0.054(3) 0.042(3) 0.043(2) 0.003(2) 0.014(2) -0.019(2)
C15 0.055(3) 0.031(2) 0.044(2) 0.0065(18) 0.015(2) 0.0018(19)
C16 0.037(2) 0.036(2) 0.031(2) 0.0022(16) 0.0133(17) -0.0011(16)
C17 0.116(5) 0.048(3) 0.068(4) 0.014(3) 0.012(4) -0.031(3)
C21 0.0269(18) 0.035(2) 0.0290(19) 0.0073(15) 0.0110(15) 0.0053(15)
C22 0.037(2) 0.036(2) 0.034(2) 0.0030(17) 0.0070(17) 0.0036(17)
C23 0.042(2) 0.050(3) 0.035(2) 0.0086(19) 0.0062(18) 0.0070(19)
C24 0.048(2) 0.049(3) 0.046(3) 0.019(2) 0.022(2) 0.018(2)
C25 0.059(3) 0.032(2) 0.047(3) 0.0063(19) 0.020(2) 0.0096(19)
C26 0.042(2) 0.035(2) 0.041(2) 0.0031(18) 0.0106(18) 0.0035(17)
C27 0.117(5) 0.056(4) 0.088(4) 0.038(3) 0.048(4) 0.047(3)
C30 0.035(2) 0.035(2) 0.0275(19) 0.0013(15) 0.0147(16) -0.0017(16)
C31 0.038(2) 0.029(2) 0.0232(18) 0.0022(14) 0.0127(15) 0.0003(15)
C32 0.035(2) 0.040(2) 0.039(2) 0.0076(18) 0.0143(17) 0.0025(17)
C33 0.041(2) 0.046(3) 0.052(3) 0.008(2) 0.023(2) -0.0052(19)
C34 0.047(2) 0.030(2) 0.038(2) 0.0047(17) 0.0122(19) -0.0062(17)
C35 0.039(2) 0.037(2) 0.058(3) 0.021(2) 0.013(2) 0.0071(18)
C36 0.034(2) 0.037(2) 0.053(3) 0.0119(19) 0.0169(19) 0.0008(17)
C37 0.070(3) 0.033(3) 0.068(3) 0.019(2) 0.001(3) -0.005(2)
C41 0.0345(19) 0.032(2) 0.0208(17) 0.0041(14) 0.0117(15) 0.0024(15)
C42 0.037(2) 0.038(2) 0.043(2) -0.0049(18) 0.0181(18) -0.0042(17)
C43 0.032(2) 0.051(3) 0.043(2) -0.0019(19) 0.0161(18) -0.0011(18)
C44 0.038(2) 0.039(2) 0.040(2) 0.0019(18) 0.0170(18) 0.0090(17)
C45 0.042(2) 0.030(2) 0.041(2) -0.0027(17) 0.0111(18) -0.0012(17)
C46 0.0305(19) 0.033(2) 0.041(2) 0.0023(17) 0.0121(17) -0.0001(16)
C47 0.068(3) 0.055(3) 0.082(4) -0.026(3) 0.024(3) 0.013(3)
C50 0.0270(18) 0.035(2) 0.0246(18) 0.0006(15) 0.0090(15) -0.0014(15)
C51 0.0254(17) 0.032(2) 0.0298(19) 0.0016(15) 0.0094(15) 0.0004(14)
C52 0.041(2) 0.034(2) 0.0278(19) -0.0037(16) 0.0063(16) 0.0058(17)
C53 0.039(2) 0.043(2) 0.029(2) 0.0024(17) 0.0037(17) 0.0044(18)
C54 0.0314(19) 0.030(2) 0.037(2) 0.0041(16) 0.0139(16) 0.0035(15)
C55 0.036(2) 0.036(2) 0.034(2) -0.0044(17) 0.0113(17) 0.0034(16)
C56 0.0311(19) 0.037(2) 0.0258(18) -0.0023(15) 0.0082(15) 0.0037(15)
C57 0.054(3) 0.053(3) 0.064(3) 0.004(2) -0.007(2) 0.022(2)
C61 0.0224(16) 0.0273(19) 0.0297(19) -0.0013(14) 0.0073(14) -0.0012(13)
C62 0.057(3) 0.036(2) 0.030(2) 0.0005(17) 0.0189(19) -0.0040(19)
C63 0.064(3) 0.032(2) 0.036(2) 0.0019(17) 0.023(2) -0.0103(19)
C64 0.038(2) 0.028(2) 0.044(2) -0.0081(17) 0.0164(18) -0.0028(16)
C65 0.064(3) 0.036(2) 0.031(2) -0.0064(17) 0.016(2) -0.008(2)
C66 0.056(3) 0.032(2) 0.029(2) 0.0018(16) 0.0118(19) -0.0057(18)
C67 0.098(4) 0.039(3) 0.081(4) -0.021(3) 0.049(3) -0.022(3)

loop_
_atom_type_symbol
_atom_type_description
_atom_type_scat_dispersion_real
_atom_type_scat_dispersion_imag
_atom_type_scat_source
C C 0.0033 0.0016 'International Tables Vol C Tables 4.2.6.8 and 6.1.1.4'
H H 0.0000 0.0000 'International Tables Vol C Tables 4.2.6.8 and 6.1.1.4'
N N 0.0061 0.0033 'International Tables Vol C Tables 4.2.6.8 and 6.1.1.4'
O O 0.0106 0.0060 'International Tables Vol C Tables 4.2.6.8 and 6.1.1.4'
Mo Mo -1.6832 0.6857 'International Tables Vol C Tables 4.2.6.8 and 6.1.1.4'
F F 0.0171 0.0103 'International Tables Vol C Tables 4.2.6.8 and 6.1.1.4'
B B 0.0013 0.0007 'International Tables Vol C Tables 4.2.6.8 and 6.1.1.4'

loop_
_geom_angle_atom_site_label_1
_geom_angle_atom_site_label_2
_geom_angle_atom_site_label_3
_geom_angle
_geom_angle_site_symmetry_1
_geom_angle_site_symmetry_3
_geom_angle_publ_flag
O2 Mo1 N5 99.46(8) . . y
O2 Mo1 Mo2 104.48(10) . . y
N5 Mo1 Mo2 92.33(8) . . y
O2 Mo1 N1 87.56(8) . . y
N5 Mo1 N1 170.85(11) . . y
Mo2 Mo1 N1 91.58(8) . . y
O2 Mo1 N3 160.11(13) . . y
N5 Mo1 N3 89.90(11) . . y
Mo2 Mo1 N3 92.54(8) . . y
N1 Mo1 N3 81.66(11) . . y
O1 Mo2 N4 164.27(12) . . y
O1 Mo2 N6 91.85(8) . . y
N4 Mo2 N6 89.05(11) . . y
O1 Mo2 Mo1 104.55(9) . . y
N4 Mo2 Mo1 91.12(8) . . y
N6 Mo2 Mo1 91.60(8) . . y
O1 Mo2 N2 90.44(8) . . y
N4 Mo2 N2 87.78(11) . . y
N6 Mo2 N2 175.73(11) . . y
Mo1 Mo2 N2 91.31(8) . . y
C10 N1 C11 121.1(3) . . ?
C10 N1 Mo1 116.9(2) . . ?
C11 N1 Mo1 121.80(19) . . ?
C10 N2 C21 118.5(3) . . ?
C10 N2 Mo2 117.2(2) . . ?
C21 N2 Mo2 124.2(2) . . ?
C30 N3 C31 120.2(3) . . ?
C30 N3 Mo1 115.4(2) . . ?
C31 N3 Mo1 122.6(2) . . ?
C30 N4 C41 118.3(3) . . ?
C30 N4 Mo2 119.3(2) . . ?
C41 N4 Mo2 120.9(2) . . ?
C50 N5 C51 119.1(3) . . ?
C50 N5 Mo1 116.6(2) . . ?
C51 N5 Mo1 124.0(2) . . ?
C50 N6 C61 116.4(3) . . ?
C50 N6 Mo2 117.1(2) . . ?
C61 N6 Mo2 126.0(2) . . ?
Mo2 O1 Mo2 143.59(17) . 2_554 y
C14 O01 C17 115.8(4) . . ?
Mo1 O2 Mo1 154.4(2) . 2_554 y
C24 O02 C27 117.1(4) . . ?
C34 O3 C37 117.1(3) . . ?
C44 O4 C47 117.2(3) . . ?
C54 O5 C57 118.0(3) . . ?
C64 O6 C67 117.2(3) . . ?
N1 C10 N2 120.3(3) . . ?
C12 C11 C16 120.0 . . ?
C12 C11 N1 122.75(19) . . ?
C16 C11 N1 117.20(19) . . ?
C13 C12 C11 120.0 . . ?
C12 C13 C14 120.0 . . ?
O01 C14 C15 123.9(2) . . ?
O01 C14 C13 116.1(2) . . ?
C15 C14 C13 120.0 . . ?
C14 C15 C16 120.0 . . ?
C15 C16 C11 120.0 . . ?
C22 C21 C26 120.0 . . ?
C22 C21 N2 121.67(19) . . ?
C26 C21 N2 118.33(19) . . ?
C21 C22 C23 120.0 . . ?
C24 C23 C22 120.0 . . ?
O02 C24 C23 115.8(2) . . ?
O02 C24 C25 124.2(2) . . ?
C23 C24 C25 120.0 . . ?
C26 C25 C24 120.0 . . ?
C25 C26 C21 120.0 . . ?
N3 C30 N4 120.6(3) . . ?
C32 C31 C36 120.0 . . ?
C32 C31 N3 122.25(19) . . ?
C36 C31 N3 117.72(19) . . ?
C33 C32 C31 120.0 . . ?
C32 C33 C34 120.0 . . ?
O3 C34 C33 116.3(2) . . ?
O3 C34 C35 123.7(2) . . ?
C33 C34 C35 120.0 . . ?
C36 C35 C34 120.0 . . ?
C35 C36 C31 120.0 . . ?
C42 C41 C46 120.0 . . ?
C42 C41 N4 118.95(19) . . ?
C46 C41 N4 121.00(19) . . ?
C41 C42 C43 120.0 . . ?
C44 C43 C42 120.0 . . ?
O4 C44 C43 115.2(2) . . ?
O4 C44 C45 124.8(2) . . ?
C43 C44 C45 120.0 . . ?
C44 C45 C46 120.0 . . ?
C45 C46 C41 120.0 . . ?
N5 C50 N6 121.5(3) . . ?
C52 C51 C56 120.0 . . ?
C52 C51 N5 122.81(18) . . ?
C56 C51 N5 117.19(18) . . ?
C51 C52 C53 120.0 . . ?
C54 C53 C52 120.0 . . ?
O5 C54 C53 124.38(19) . . ?
O5 C54 C55 115.57(19) . . ?
C53 C54 C55 120.0 . . ?
C54 C55 C56 120.0 . . ?
C55 C56 C51 120.0 . . ?
C62 C61 C66 120.0 . . ?
C62 C61 N6 120.24(19) . . ?
C66 C61 N6 119.76(19) . . ?
C61 C62 C63 120.0 . . ?
C64 C63 C62 120.0 . . ?
O6 C64 C63 124.6(2) . . ?
O6 C64 C65 115.4(2) . . ?
C63 C64 C65 120.0 . . ?
C64 C65 C66 120.0 . . ?
C65 C66 C61 120.0 . . ?
F4 B1 F4 111.4(11) 2 . ?
F4 B1 F1 122.4(6) 2 2 ?
F4 B1 F1 124.3(6) . 2 ?
F4 B1 F1 124.3(6) 2 . ?
F4 B1 F1 122.4(6) . . ?
F4 B1 F2 32.1(5) 2 2 ?
F4 B1 F2 116.7(7) . 2 ?
F1 B1 F2 102.6(5) 2 2 ?
F1 B1 F2 118.0(5) . 2 ?
F4 B1 F2 116.7(7) 2 . ?
F1 B1 F2 118.0(5) 2 . ?
F1 B1 F2 102.6(5) . . ?
F2 B1 F2 138.7(8) 2 . ?
F4 B1 F3 68.2(6) 2 . ?
F4 B1 F3 102.5(7) . . ?
F1 B1 F3 109.3(6) 2 . ?
F1 B1 F3 86.2(5) . . ?
F2 B1 F3 98.3(5) 2 . ?
F2 B1 F3 76.1(5) . . ?
F4 B1 F3 102.5(7) 2 2 ?
F4 B1 F3 68.2(6) . 2 ?
F1 B1 F3 86.2(5) 2 2 ?
F1 B1 F3 109.3(6) . 2 ?
F2 B1 F3 76.1(5) 2 2 ?
F2 B1 F3 98.3(5) . 2 ?
F3 B1 F3 164.4(10) . 2 ?
B1 F3 F4 53.7(4) . 2 ?
B1 F4 F3 58.1(4) . 2 ?
F1 F1 B1 77.2(2) 2 . ?

loop_
_geom_bond_atom_site_label_1
_geom_bond_atom_site_label_2
_geom_bond_distance
_geom_bond_site_symmetry_2
_geom_bond_publ_flag
Mo1 O2 1.9174(8) . y
Mo1 N5 2.138(3) . y
Mo1 Mo2 2.1475(5) . y
Mo1 N1 2.158(3) . y
Mo1 N3 2.162(3) . y
Mo2 O1 2.0734(11) . y
Mo2 N4 2.111(3) . y
Mo2 N6 2.140(3) . y
Mo2 N2 2.150(3) . y
N1 C10 1.325(5) . ?
N1 C11 1.423(3) . ?
N2 C10 1.327(5) . ?
N2 C21 1.435(3) . ?
N3 C30 1.317(5) . ?
N3 C31 1.431(3) . ?
N4 C30 1.326(4) . ?
N4 C41 1.435(3) . ?
N5 C50 1.318(5) . ?
N5 C51 1.437(3) . ?
N6 C50 1.328(5) . ?
N6 C61 1.439(3) . ?
O1 Mo2 2.0735(11) 2_554 ?
O01 C14 1.379(3) . ?
O01 C17 1.389(7) . ?
O2 Mo1 1.9174(8) 2_554 ?
O02 C24 1.381(3) . ?
O02 C27 1.417(6) . ?
O3 C34 1.381(3) . ?
O3 C37 1.416(6) . ?
O4 C44 1.379(3) . ?
O4 C47 1.407(6) . ?
O5 C54 1.377(3) . ?
O5 C57 1.408(5) . ?
O6 C64 1.371(3) . ?
O6 C67 1.413(5) . ?
C11 C12 1.3900 . ?
C11 C16 1.3900 . ?
C12 C13 1.3900 . ?
C13 C14 1.3900 . ?
C14 C15 1.3900 . ?
C15 C16 1.3900 . ?
C21 C22 1.3900 . ?
C21 C26 1.3900 . ?
C22 C23 1.3900 . ?
C23 C24 1.3900 . ?
C24 C25 1.3900 . ?
C25 C26 1.3900 . ?
C31 C32 1.3900 . ?
C31 C36 1.3900 . ?
C32 C33 1.3900 . ?
C33 C34 1.3900 . ?
C34 C35 1.3900 . ?
C35 C36 1.3900 . ?
C41 C42 1.3900 . ?
C41 C46 1.3900 . ?
C42 C43 1.3900 . ?
C43 C44 1.3900 . ?
C44 C45 1.3900 . ?
C45 C46 1.3900 . ?
C51 C52 1.3900 . ?
C51 C56 1.3900 . ?
C52 C53 1.3900 . ?
C53 C54 1.3900 . ?
C54 C55 1.3900 . ?
C55 C56 1.3900 . ?
C61 C62 1.3900 . ?
C61 C66 1.3900 . ?
C62 C63 1.3900 . ?
C63 C64 1.3900 . ?
C64 C65 1.3900 . ?
C65 C66 1.3900 . ?
B1 F4 1.346(7) 2 ?
B1 F4 1.346(7) . ?
B1 F1 1.384(6) 2 ?
B1 F1 1.384(6) . ?
B1 F2 1.388(5) 2 ?
B1 F2 1.388(5) . ?
B1 F3 1.418(7) . ?
B1 F3 1.418(7) 2 ?
F3 F4 1.552(13) 2 ?
F4 F3 1.552(13) 2 ?
F1 F1 0.614(10) 2 ?
